data_2007783
loop_
_publ_author_name
'Koman, Marian'
'Meln\'ik, Milan'
'Glowiak, Tadeus'

_publ_section_title
;Bis(methyl
 3-pyridyl-\k<i>N</i>^1^-carbamate)bis(propionato-\k<i>O</i>)copper(II)--Water
 (4/1)
;
_journal_issue 11
_journal_name_full 'Acta Crystallographica Section C'
_journal_page_first 1604
_journal_page_last 1605
_journal_paper_doi 10.1107/S0108270198006313
_journal_volume 54
_journal_year 1998
_chemical_formula_iupac '[Cu (C3 H5 O2)2 (C7 H8 N2 O2)2], 0.25H2 O1'
_chemical_formula_moiety 'C20 H26 Cu1 N4 O8, 0.25(H2 O)'
_chemical_formula_sum 'C20 H26.5 Cu N4 O8.25'
_chemical_formula_weight 518.5
_chemical_name_common Cu(prop)~2~(mpc)~2~.1/4H~2~O
_space_group_IT_number 86
_symmetry_cell_setting tetragonal
_symmetry_space_group_name_Hall '-P 4bc'
_symmetry_space_group_name_H-M 'P 42/n :2'
_audit_creation_method SHELXL
_cell_angle_alpha 90.00
_cell_angle_beta 90.00
_cell_angle_gamma 90.00
_cell_formula_units_Z 4
_cell_length_a 20.674(3)
_cell_length_b 20.674(3)
_cell_length_c 5.8040(10)
_cell_measurement_reflns_used 25
_cell_measurement_temperature 293(2)
_cell_measurement_theta_max 12.9
_cell_measurement_theta_min 4.5
_cell_volume 2480.7(7)
_computing_cell_refinement 'Syntex P2~1~ software'
_computing_data_collection 'Syntex P2~1~ software'
_computing_data_reduction 'XP21 (Palel\<c\'ik, 1993)'
_computing_molecular_graphics 'ORTEP (Johnson, 1965)'
_computing_publication_material SHELXL93
_computing_structure_refinement 'SHELXL93 (Sheldrick, 1993)'
_computing_structure_solution 'SHELXS86 (Sheldrick, 1990)'
_diffrn_ambient_temperature 293(2)
_diffrn_measurement_device 'Syntex P2~1~'
_diffrn_measurement_method \q-2\q
_diffrn_radiation_monochromator graphite
_diffrn_radiation_source 'fine-focus sealed tube'
_diffrn_radiation_type CuK\a
_diffrn_radiation_wavelength 1.54180
_diffrn_reflns_av_R_equivalents 0.079
_diffrn_reflns_av_sigmaI/netI 0.2170
_diffrn_reflns_limit_h_max 26
_diffrn_reflns_limit_h_min -19
_diffrn_reflns_limit_k_max 26
_diffrn_reflns_limit_k_min 0
_diffrn_reflns_limit_l_max 7
_diffrn_reflns_limit_l_min 0
_diffrn_reflns_number 2996
_diffrn_reflns_theta_max 80.30
_diffrn_reflns_theta_min 3.02
_diffrn_standards_decay_% 15
_diffrn_standards_interval_count 100
_diffrn_standards_number 2
_exptl_absorpt_coefficient_mu 1.648
_exptl_absorpt_correction_type none
_exptl_crystal_colour violet
_exptl_crystal_density_diffrn 1.388
_exptl_crystal_density_meas 1.40
_exptl_crystal_density_method 'flotation in C~6~H~6~/CHBr~3~'
_exptl_crystal_description 'square prism'
_exptl_crystal_F_000 1078
_exptl_crystal_size_max 0.45
_exptl_crystal_size_mid 0.32
_exptl_crystal_size_min 0.25
_refine_diff_density_max 0.46
_refine_diff_density_min -0.25
_refine_ls_extinction_coef 0.0013(2)
_refine_ls_extinction_method SHELXL93
_refine_ls_goodness_of_fit_all 0.789
_refine_ls_goodness_of_fit_obs 0.921
_refine_ls_hydrogen_treatment 'H atoms: riding model'
_refine_ls_matrix_type full
_refine_ls_number_parameters 158
_refine_ls_number_reflns 2590
_refine_ls_number_restraints 0
_refine_ls_restrained_S_all 0.977
_refine_ls_restrained_S_obs 0.921
_refine_ls_R_factor_all 0.094
_refine_ls_R_factor_obs 0.043
_refine_ls_shift/esd_max 0.001
_refine_ls_shift/esd_mean 0.000
_refine_ls_structure_factor_coef Fsqd
_refine_ls_weighting_details 'w = 1/[\s^2^(Fo^2^)+(0.0802P)^2^+2.2069P] where P = (Fo^2^+2Fc^2^)/3'
_refine_ls_weighting_scheme calc
_refine_ls_wR_factor_all 0.165
_refine_ls_wR_factor_obs 0.117
_reflns_number_observed 1508
_reflns_number_total 2640
_reflns_observed_criterion I>2\s(I)
_cod_data_source_file bm1193.cif
_cod_data_source_block jon04
_cod_depositor_comments
;
The following automatic conversions were performed:

'_refine_ls_weighting_scheme' value 'calc w =
1/[\s^2^(Fo^2^)+(0.0802P)^2^+2.2069P] where P = (Fo^2^+2Fc^2^)/3' was
changed to 'calc'. New tag '_refine_ls_weighting_details' was
created. The value of the new tag was set to 'w =
1/[\s^2^(Fo^2^)+(0.0802P)^2^+2.2069P] where P = (Fo^2^+2Fc^2^)/3'.

Automatic conversion script
Id: cif_fix_values 3143 2015-03-26 13:38:13Z robertas 
;
_cod_original_sg_symbol_H-M 'P 42/n'
_cod_original_formula_sum 'C20 H26.50 Cu1 N4 O8.25'
_cod_database_code 2007783

loop_
_symmetry_equiv_pos_as_xyz
'x, y, z'
'-x+1/2, -y+1/2, z'
'-y, x+1/2, z+1/2'
'y+1/2, -x, z+1/2'
'-x, -y, -z'
'x-1/2, y-1/2, -z'
'y, -x-1/2, -z-1/2'
'-y-1/2, x, -z-1/2'

loop_
_atom_site_aniso_label
_atom_site_aniso_U_11
_atom_site_aniso_U_22
_atom_site_aniso_U_33
_atom_site_aniso_U_12
_atom_site_aniso_U_13
_atom_site_aniso_U_23
Cu 0.0497(3) 0.0539(3) 0.0510(4) 0.0045(2) 0.0061(2) 0.0103(2)
O1 0.0565(10) 0.0609(11) 0.0645(13) 0.0053(9) 0.0094(10) 0.0105(10)
O2 0.0761(14) 0.0742(14) 0.072(2) 0.0149(11) 0.0081(12) 0.0075(12)
O3 0.0801(14) 0.0642(12) 0.0658(13) 0.0022(10) 0.0029(12) 0.0220(11)
O4 0.097(2) 0.0527(11) 0.083(2) 0.0205(10) 0.0087(13) 0.0101(11)
N1 0.0498(11) 0.0538(12) 0.0530(14) 0.0011(9) 0.0007(10) 0.0052(11)
N2 0.0664(14) 0.0526(12) 0.0560(14) 0.0106(10) 0.0029(12) 0.0111(11)
C1 0.0525(14) 0.060(2) 0.072(2) 0.0095(12) 0.0065(15) 0.016(2)
C2 0.083(2) 0.088(3) 0.114(3) -0.023(2) 0.011(2) 0.008(2)
C3 0.162(6) 0.138(5) 0.266(10) -0.049(5) 0.065(6) -0.045(6)
C4 0.0560(14) 0.0520(13) 0.0489(15) 0.0055(11) 0.0032(13) 0.0036(12)
C5 0.0546(14) 0.0450(12) 0.053(2) 0.0017(10) -0.0040(12) 0.0008(12)
C6 0.0578(15) 0.0515(14) 0.074(2) 0.0069(12) -0.0013(15) 0.0050(14)
C7 0.0486(14) 0.060(2) 0.081(2) 0.0016(12) 0.0065(15) 0.001(2)
C8 0.0490(13) 0.0555(14) 0.058(2) -0.0023(11) 0.0044(12) 0.0032(13)
C10 0.073(2) 0.0455(14) 0.057(2) -0.0024(13) -0.008(2) 0.0024(12)
C11 0.115(3) 0.065(2) 0.076(2) -0.003(2) -0.004(2) 0.032(2)

loop_
_atom_site_label
_atom_site_fract_x
_atom_site_fract_y
_atom_site_fract_z
_atom_site_U_iso_or_equiv
_atom_site_thermal_displace_type
_atom_site_calc_flag
_atom_site_refinement_flags
_atom_site_occupancy
_atom_site_disorder_group
_atom_site_type_symbol
Cu 0.0000 0.5000 0.0000 0.0515(2) Uani d S 1 . Cu
O1 -0.08191(9) 0.46590(10) 0.1166(4) 0.0607(5) Uani d . 1 . O
O2 -0.07128(11) 0.40928(11) -0.2001(4) 0.0741(6) Uani d . 1 . O
O3 -0.00413(11) 0.25609(10) 0.9293(4) 0.0700(6) Uani d . 1 . O
O4 0.08356(12) 0.23123(10) 0.7189(4) 0.0775(7) Uani d . 1 . O
N1 0.04708(10) 0.42613(10) 0.1563(4) 0.0522(5) Uani d . 1 . N
N2 0.02082(11) 0.31979(11) 0.6408(4) 0.0583(6) Uani d . 1 . N
H2 -0.01226(11) 0.34064(11) 0.6913(4) 0.070 Uiso calc R 1 . H
C1 -0.09911(14) 0.42069(15) -0.0178(6) 0.0614(8) Uani d . 1 . C
C2 -0.1562(2) 0.3811(2) 0.0586(9) 0.0952(13) Uani d . 1 . C
H2A -0.1479(2) 0.3669(2) 0.2151(9) 0.114 Uiso calc R 1 . H
H2B -0.1934(2) 0.4096(2) 0.0643(9) 0.114 Uiso calc R 1 . H
C3 -0.1736(4) 0.3271(3) -0.0688(19) 0.189(4) Uani d . 1 . C
H3A -0.212(2) 0.308(2) -0.003(8) 0.283 Uiso calc R 1 . H
H3B -0.1389(15) 0.2962(15) -0.066(11) 0.283 Uiso calc R 1 . H
H3C -0.182(3) 0.3397(6) -0.225(4) 0.283 Uiso calc R 1 . H
C4 0.02374(13) 0.39900(12) 0.3466(5) 0.0523(6) Uani d . 1 . C
H4 -0.01264(13) 0.41710(12) 0.4154(5) 0.063 Uiso calc R 1 . H
C5 0.05143(13) 0.34493(12) 0.4463(5) 0.0508(6) Uani d . 1 . C
C6 0.10614(13) 0.31907(13) 0.3439(6) 0.0612(7) Uani d . 1 . C
H6 0.12664(13) 0.28313(13) 0.4067(6) 0.073 Uiso calc R 1 . H
C7 0.12943(13) 0.34788(14) 0.1466(6) 0.0630(8) Uani d . 1 . C
H7 0.16598(13) 0.33107(14) 0.0749(6) 0.076 Uiso calc R 1 . H
C8 0.09963(13) 0.40057(13) 0.0556(5) 0.0542(7) Uani d . 1 . C
H8 0.11586(13) 0.41918(13) -0.0783(5) 0.065 Uiso calc R 1 . H
C10 0.03802(15) 0.26579(13) 0.7580(5) 0.0584(7) Uani d . 1 . C
C11 0.0065(2) 0.1990(2) 1.0660(7) 0.0853(11) Uani d . 1 . C
H11A -0.0232(10) 0.1986(7) 1.193(3) 0.128 Uiso calc R 1 . H
H11B 0.0500(5) 0.1990(7) 1.123(4) 0.128 Uiso calc R 1 . H
H11C -0.0004(14) 0.1613(2) 0.9728(15) 0.128 Uiso calc R 1 . H
OW 0.2414(17) 0.2642(13) 0.679(3) 0.098(9) Uiso d P 0.12 . O

loop_
_atom_type_symbol
_atom_type_description
_atom_type_scat_dispersion_real
_atom_type_scat_dispersion_imag
_atom_type_scat_source
C C 0.0181 0.0091 'International Tables Vol C Tables 4.2.6.8 and 6.1.1.4'
H H 0.0000 0.0000 'International Tables Vol C Tables 4.2.6.8 and 6.1.1.4'
N N 0.0311 0.0180 'International Tables Vol C Tables 4.2.6.8 and 6.1.1.4'
O O 0.0492 0.0322 'International Tables Vol C Tables 4.2.6.8 and 6.1.1.4'
Cu Cu -1.9646 0.5888 'International Tables Vol C Tables 4.2.6.8 and 6.1.1.4'

loop_
_geom_angle_atom_site_label_1
_geom_angle_atom_site_label_2
_geom_angle_atom_site_label_3
_geom_angle_site_symmetry_1
_geom_angle_site_symmetry_3
_geom_angle
_geom_angle_publ_flag
O1 Cu O1 . 5_565 180.0 ?
O1 Cu N1 . 5_565 90.61(8) yes
O1 Cu N1 5_565 5_565 89.39(8) ?
O1 Cu N1 . . 89.39(8) yes
O1 Cu N1 5_565 . 90.61(8) ?
N1 Cu N1 5_565 . 180.0 ?
C1 O1 Cu . . 107.2(2) yes
C10 O3 C11 . . 115.7(3) yes
C4 N1 C8 . . 119.3(2) ?
C4 N1 Cu . . 121.0(2) yes
C8 N1 Cu . . 119.4(2) yes
C10 N2 C5 . . 126.5(2) ?
O2 C1 O1 . . 122.7(3) ?
O2 C1 C2 . . 121.2(3) ?
O1 C1 C2 . . 116.1(3) ?
C3 C2 C1 . . 119.0(5) ?
N1 C4 C5 . . 122.6(3) ?
C4 C5 C6 . . 118.1(3) ?
C4 C5 N2 . . 116.9(2) ?
C6 C5 N2 . . 125.0(2) ?
C7 C6 C5 . . 118.4(3) ?
C8 C7 C6 . . 120.7(3) ?
N1 C8 C7 . . 120.9(3) ?
O4 C10 O3 . . 124.1(3) ?
O4 C10 N2 . . 126.8(3) ?
O3 C10 N2 . . 109.0(3) ?

loop_
_geom_bond_atom_site_label_1
_geom_bond_atom_site_label_2
_geom_bond_site_symmetry_2
_geom_bond_distance
_geom_bond_publ_flag
Cu O1 . 1.955(2) yes
Cu O1 5_565 1.955(2) ?
Cu N1 5_565 2.025(2) ?
Cu N1 . 2.025(2) yes
O1 C1 . 1.268(4) yes
O2 C1 . 1.227(4) yes
O3 C10 . 1.337(4) yes
O3 C11 . 1.439(4) yes
O4 C10 . 1.204(3) ?
N1 C4 . 1.330(3) yes
N1 C8 . 1.342(3) yes
N2 C10 . 1.355(3) yes
N2 C5 . 1.395(4) yes
C1 C2 . 1.503(5) ?
C2 C3 . 1.387(8) ?
C4 C5 . 1.383(3) ?
C5 C6 . 1.385(4) ?
C6 C7 . 1.378(5) ?
C7 C8 . 1.358(4) ?
OW OW 2 0.68(5) ?
OW OW 7_567 0.95(3) ?
OW OW 8_657 0.95(3) ?
